data_4306972
loop_
_publ_author_name
'Claude P. Gros'
'Fr\'ed\'eric Brisach'
'Anastasia Meristoudi'
'Enrique Espinosa'
'Roger Guilard'
'Pierre D. Harvey'

_publ_section_title
;
Modulation of the Singlet-Singlet Through-Space Energy Transfer Rates in
Cofacial Bisporphyrin and Porphyrin-Corrole Dyads
;
_journal_name_full 'Inorganic Chemistry'
_journal_page_first 125
_journal_page_last 135
_journal_paper_doi 10.1021/ic0613558
_journal_volume 46
_journal_year 2007
_chemical_formula_moiety 'C76 H80 N8 O Zn'
_chemical_formula_sum 'C76 H80 N8 O Zn'
_chemical_formula_weight 1186.85
_chemical_name_systematic
;
 ?
;
_space_group_IT_number 5
_symmetry_cell_setting monoclinic
_symmetry_space_group_name_Hall 'C 2y'
_symmetry_space_group_name_H-M 'C 1 2 1'
_atom_sites_solution_hydrogens geom
_atom_sites_solution_primary direct
_atom_sites_solution_secondary difmap
_audit_creation_method SHELXL-97
_cell_angle_alpha 90.00
_cell_angle_beta 124.285(1)
_cell_angle_gamma 90.00
_cell_formula_units_Z 4
_cell_length_a 24.8280(3)
_cell_length_b 14.9492(2)
_cell_length_c 20.3763(3)
_cell_measurement_reflns_used 7388
_cell_measurement_temperature 115(2)
_cell_measurement_theta_max 27.485
_cell_measurement_theta_min 0.998
_cell_volume 6248.77(16)
_computing_structure_refinement 'SHELXL-97 (Sheldrick, 1997)'
_diffrn_ambient_temperature 115(2)
_diffrn_measured_fraction_theta_full 0.996
_diffrn_measured_fraction_theta_max 0.996
_diffrn_measurement_device_type KappaCCD
_diffrn_measurement_method CCD
_diffrn_radiation_monochromator graphite
_diffrn_radiation_source 'fine-focus sealed tube'
_diffrn_radiation_type MoK\a
_diffrn_radiation_wavelength 0.71069
_diffrn_reflns_av_R_equivalents 0.0258
_diffrn_reflns_av_sigmaI/netI 0.0394
_diffrn_reflns_limit_h_max 32
_diffrn_reflns_limit_h_min -32
_diffrn_reflns_limit_k_max 19
_diffrn_reflns_limit_k_min -19
_diffrn_reflns_limit_l_max 26
_diffrn_reflns_limit_l_min -26
_diffrn_reflns_number 14254
_diffrn_reflns_theta_full 27.46
_diffrn_reflns_theta_max 27.46
_diffrn_reflns_theta_min 1.64
_exptl_absorpt_coefficient_mu 0.446
_exptl_absorpt_correction_type none
_exptl_crystal_colour 'Dark red'
_exptl_crystal_density_diffrn 1.262
_exptl_crystal_density_method 'not measured'
_exptl_crystal_description Prism
_exptl_crystal_F_000 2520
_exptl_crystal_size_max 0.50
_exptl_crystal_size_mid 0.45
_exptl_crystal_size_min 0.20
_refine_diff_density_max 0.500
_refine_diff_density_min -0.265
_refine_diff_density_rms 0.053
_refine_ls_abs_structure_details 'Flack H D (1983), Acta Cryst. A39, 876-881'
_refine_ls_abs_structure_Flack 0.516(17)
_refine_ls_extinction_method none
_refine_ls_goodness_of_fit_ref 1.063
_refine_ls_hydrogen_treatment constr
_refine_ls_matrix_type full
_refine_ls_number_parameters 803
_refine_ls_number_reflns 14254
_refine_ls_number_restraints 277
_refine_ls_restrained_S_all 1.059
_refine_ls_R_factor_all 0.0673
_refine_ls_R_factor_gt 0.0496
_refine_ls_shift/su_max 0.021
_refine_ls_shift/su_mean 0.005
_refine_ls_structure_factor_coef Fsqd
_refine_ls_weighting_details 'calc w=1/[\s^2^(Fo^2^)+(0.0475P)^2^+9.1476P] where P=(Fo^2^+2Fc^2^)/3'
_refine_ls_weighting_scheme calc
_refine_ls_wR_factor_gt 0.1164
_refine_ls_wR_factor_ref 0.1251
_reflns_number_gt 11654
_reflns_number_total 14254
_reflns_threshold_expression >2sigma(I)
_cod_data_source_file ic0613558si20061027_034038.cif
_cod_data_source_block cg014
_cod_depositor_comments
;
The following automatic conversions were performed:
'_symmetry_cell_setting' value 'Monoclinic' changed to 'monoclinic'
according to '/home/saulius/struct/CIF-dictionaries/cif_core.dic'
dictionary named 'cif_core.dic' version 2.4.1 from
2010-06-29.

'_exptl_absorpt_correction_type' value 'None' changed to
'none' according to '/home/saulius/struct/CIF-dictionaries/cif_core.dic'
dictionary named 'cif_core.dic' version 2.4.1 from 2010-06-29.

Automatic conversion script
Id: cif_fix_enum 1527 2010-12-29 10:47:43Z saulius 
;
_cod_original_cell_volume 6248.76(15)
_cod_original_sg_symbol_H-M 'C 2'
_cod_database_code 4306972

loop_
_symmetry_equiv_pos_as_xyz
'x, y, z'
'-x, y, -z'
'x+1/2, y+1/2, z'
'-x+1/2, y+1/2, -z'

loop_
_atom_site_label
_atom_site_type_symbol
_atom_site_fract_x
_atom_site_fract_y
_atom_site_fract_z
_atom_site_U_iso_or_equiv
_atom_site_adp_type
_atom_site_occupancy
_atom_site_symmetry_multiplicity
_atom_site_calc_flag
_atom_site_refinement_flags
_atom_site_disorder_assembly
_atom_site_disorder_group
Zn1A Zn 0.14240(4) 0.31211(5) 0.14840(5) 0.0154(2) Uani 0.50 1 d PU . .
Zn1B Zn 0.35828(4) 0.37398(5) 0.35185(5) 0.0152(2) Uani 0.50 1 d PU . .
O1A O 0.0000 0.0284(3) 0.0000 0.0356(10) Uani 1 2 d SU . .
O1B O 0.5000 0.6550(3) 0.5000 0.0442(12) Uani 1 2 d SU . .
N1A N 0.15436(18) 0.1781(2) 0.1691(2) 0.0238(7) Uani 1 1 d U . .
N1B N 0.40934(16) 0.4015(2) 0.47210(19) 0.0224(7) Uani 1 1 d U . .
N2A N 0.18893(19) 0.3389(3) 0.2673(2) 0.0311(9) Uani 1 1 d U . .
N2B N 0.37176(18) 0.2397(3) 0.3721(2) 0.0291(8) Uani 1 1 d U . .
N3A N 0.12890(18) 0.4482(2) 0.1305(2) 0.0264(8) Uani 1 1 d U . .
N3B N 0.31045(17) 0.3428(3) 0.23026(19) 0.0235(8) Uani 1 1 d U . .
N4A N 0.0911(2) 0.2853(3) 0.0298(2) 0.0339(9) Uani 1 1 d U . .
N4B N 0.34628(19) 0.5046(3) 0.3320(2) 0.0278(8) Uani 1 1 d U . .
C1A C 0.1412(2) 0.1119(3) 0.1175(3) 0.0281(9) Uani 1 1 d U . .
C1B C 0.4243(2) 0.4834(3) 0.5083(3) 0.0278(10) Uani 1 1 d U . .
C2A C 0.1643(2) 0.0261(3) 0.1597(3) 0.0262(9) Uani 1 1 d U . .
C2B C 0.4679(2) 0.4697(3) 0.5950(3) 0.0323(10) Uani 1 1 d U . .
C3A C 0.1878(2) 0.0435(3) 0.2361(3) 0.0252(9) Uani 1 1 d U . .
C3B C 0.4795(2) 0.3713(3) 0.6047(3) 0.0306(9) Uani 1 1 d U . .
C4A C 0.1831(2) 0.1390(3) 0.2417(3) 0.0244(9) Uani 1 1 d U . .
C4B C 0.4431(2) 0.3356(3) 0.5310(2) 0.0220(8) Uani 1 1 d U . .
C5A C 0.2087(2) 0.1827(3) 0.3117(3) 0.0264(9) Uani 1 1 d U . .
H5A H 0.2256 0.1456 0.3571 0.0482(10) Uiso 1 1 calc R . .
C5B C 0.4367(2) 0.2425(3) 0.5160(3) 0.0277(9) Uani 1 1 d U . .
H5B H 0.4583 0.2052 0.5617 0.0482(10) Uiso 1 1 calc R . .
C6A C 0.2138(2) 0.2782(3) 0.3267(3) 0.0272(9) Uani 1 1 d U . .
C6B C 0.4024(2) 0.1971(3) 0.4418(3) 0.0278(9) Uani 1 1 d U . .
C7A C 0.24490(19) 0.3233(3) 0.4038(2) 0.0220(8) Uani 1 1 d U . .
C7B C 0.4021(2) 0.1050(3) 0.4358(3) 0.0307(10) Uani 1 1 d U . .
C8A C 0.23469(19) 0.4099(3) 0.3892(3) 0.0258(9) Uani 1 1 d U . .
C8B C 0.3664(2) 0.0870(4) 0.3554(3) 0.0310(10) Uani 1 1 d U . .
C9A C 0.2031(2) 0.4206(3) 0.3075(3) 0.0279(9) Uani 1 1 d U . .
C9B C 0.3494(2) 0.1693(3) 0.3167(3) 0.0286(10) Uani 1 1 d U . .
C10A C 0.1852(2) 0.5032(3) 0.2641(3) 0.0273(9) Uani 1 1 d U . .
H10A H 0.1986 0.5562 0.2952 0.0482(10) Uiso 1 1 calc R . .
C10B C 0.3155(2) 0.1809(3) 0.2350(3) 0.0327(11) Uani 1 1 d U . .
H10B H 0.3032 0.1287 0.2031 0.0482(10) Uiso 1 1 calc R . .
C11A C 0.1509(2) 0.5153(3) 0.1827(3) 0.0288(10) Uani 1 1 d U . .
C11B C 0.2987(2) 0.2602(3) 0.1979(3) 0.0273(9) Uani 1 1 d U . .
C12A C 0.1314(2) 0.6037(3) 0.1405(3) 0.0301(10) Uani 1 1 d U . .
C12B C 0.2612(2) 0.2748(3) 0.1100(3) 0.0297(9) Uani 1 1 d U . .
C13A C 0.0985(2) 0.5862(3) 0.0627(3) 0.0301(10) Uani 1 1 d U . .
C13B C 0.2581(2) 0.3689(3) 0.0977(3) 0.0343(10) Uani 1 1 d U . .
C14A C 0.0936(2) 0.4857(3) 0.0541(3) 0.0276(9) Uani 1 1 d U . .
C14B C 0.28672(19) 0.4101(3) 0.1723(2) 0.0249(9) Uani 1 1 d U . .
C15A C 0.0604(2) 0.4388(4) -0.0152(3) 0.0328(11) Uani 1 1 d U . .
H15A H 0.0343 0.4732 -0.0622 0.0482(10) Uiso 1 1 calc R . .
C15B C 0.2909(2) 0.4961(3) 0.1850(3) 0.0290(10) Uani 1 1 d U . .
H15B H 0.2741 0.5328 0.1394 0.0482(10) Uiso 1 1 calc R . .
C16A C 0.0598(2) 0.3493(4) -0.0255(3) 0.0365(11) Uani 1 1 d U . .
C16B C 0.3175(2) 0.5426(3) 0.2584(3) 0.0309(10) Uani 1 1 d U . .
C17A C 0.0204(2) 0.3014(3) -0.1060(2) 0.0265(9) Uani 1 1 d U . .
C17B C 0.3150(2) 0.6385(3) 0.2633(3) 0.0327(10) Uani 1 1 d U . .
C18A C 0.0304(2) 0.2189(3) -0.0937(3) 0.0296(10) Uani 1 1 d U . .
C18B C 0.3379(2) 0.6603(3) 0.3408(3) 0.0310(10) Uani 1 1 d U . .
C19A C 0.0773(2) 0.2033(3) -0.0089(3) 0.0264(9) Uani 1 1 d U . .
C19B C 0.3616(2) 0.5755(3) 0.3854(2) 0.0229(8) Uani 1 1 d U . .
C20A C 0.1037(2) 0.1224(3) 0.0310(3) 0.0280(9) Uani 1 1 d U . .
C20B C 0.3980(2) 0.5634(3) 0.4662(3) 0.0235(9) Uani 1 1 d U . .
C21A C 0.1683(2) -0.0644(3) 0.1295(3) 0.0361(11) Uani 1 1 d U . .
H21A H 0.1885 -0.1074 0.1734 0.0482(10) Uiso 1 1 calc R . .
H21B H 0.1946 -0.0596 0.1076 0.0482(10) Uiso 1 1 calc R . .
H21C H 0.1243 -0.0847 0.0879 0.0482(10) Uiso 1 1 calc R . .
C21B C 0.5009(2) 0.5362(4) 0.6622(3) 0.0409(12) Uani 1 1 d U . .
H21D H 0.5243 0.5042 0.7130 0.0482(10) Uiso 1 1 calc R . .
H21E H 0.4679 0.5753 0.6594 0.0482(10) Uiso 1 1 calc R . .
H21F H 0.5317 0.5723 0.6580 0.0482(10) Uiso 1 1 calc R . .
C22A C 0.2074(2) -0.0181(3) 0.3052(3) 0.0321(10) Uani 1 1 d U . .
H22A H 0.2203 -0.0767 0.2954 0.0482(10) Uiso 1 1 calc R . .
H22B H 0.2460 0.0074 0.3541 0.0482(10) Uiso 1 1 calc R . .
C22B C 0.5202(2) 0.3220(4) 0.6785(3) 0.0369(11) Uani 1 1 d U . .
H22C H 0.5549 0.3621 0.7190 0.0482(10) Uiso 1 1 calc R . .
H22D H 0.5415 0.2719 0.6697 0.0482(10) Uiso 1 1 calc R . .
C23A C 0.1555(2) -0.0324(3) 0.3182(3) 0.0447(12) Uani 1 1 d U . .
H23A H 0.1424 0.0252 0.3280 0.0482(10) Uiso 1 1 calc R . .
H23B H 0.1717 -0.0715 0.3644 0.0482(10) Uiso 1 1 calc R . .
H23C H 0.1179 -0.0605 0.2711 0.0482(10) Uiso 1 1 calc R . .
C23B C 0.4830(2) 0.2863(4) 0.7089(3) 0.0485(13) Uani 1 1 d U . .
H23D H 0.4641 0.3359 0.7209 0.0482(10) Uiso 1 1 calc R . .
H23E H 0.5122 0.2517 0.7573 0.0482(10) Uiso 1 1 calc R . .
H23F H 0.4481 0.2475 0.6687 0.0482(10) Uiso 1 1 calc R . .
C24A C 0.27743(19) 0.2740(3) 0.4799(2) 0.0281(9) Uani 1 1 d U . .
H24A H 0.3013 0.3162 0.5242 0.0482(10) Uiso 1 1 calc R . .
H24B H 0.3079 0.2303 0.4823 0.0482(10) Uiso 1 1 calc R . .
H24C H 0.2446 0.2428 0.4838 0.0482(10) Uiso 1 1 calc R . .
C24B C 0.4299(2) 0.0362(3) 0.5037(3) 0.0327(10) Uani 1 1 d U . .
H24D H 0.4314 -0.0229 0.4839 0.0482(10) Uiso 1 1 calc R . .
H24E H 0.4019 0.0336 0.5235 0.0482(10) Uiso 1 1 calc R . .
H24F H 0.4740 0.0540 0.5470 0.0482(10) Uiso 1 1 calc R . .
C25A C 0.2539(2) 0.4874(3) 0.4459(3) 0.0385(11) Uani 1 1 d U . .
H25A H 0.2959 0.4739 0.4965 0.0482(10) Uiso 1 1 calc R . .
H25B H 0.2598 0.5417 0.4228 0.0482(10) Uiso 1 1 calc R . .
C25B C 0.3545(2) -0.0016(3) 0.3159(3) 0.0427(12) Uani 1 1 d U . .
H25C H 0.3569 -0.0476 0.3525 0.0482(10) Uiso 1 1 calc R . .
H25D H 0.3092 -0.0017 0.2681 0.0482(10) Uiso 1 1 calc R . .
C26A C 0.2034(2) 0.5043(3) 0.4616(3) 0.0400(11) Uani 1 1 d U . .
H26A H 0.1611 0.5125 0.4111 0.0482(10) Uiso 1 1 calc R . .
H26B H 0.2146 0.5585 0.4940 0.0482(10) Uiso 1 1 calc R . .
H26C H 0.2012 0.4533 0.4902 0.0482(10) Uiso 1 1 calc R . .
C26B C 0.3967(2) -0.0298(4) 0.2917(3) 0.0483(13) Uani 1 1 d U . .
H26D H 0.4010 0.0189 0.2628 0.0482(10) Uiso 1 1 calc R . .
H26E H 0.3779 -0.0823 0.2571 0.0482(10) Uiso 1 1 calc R . .
H26F H 0.4398 -0.0450 0.3388 0.0482(10) Uiso 1 1 calc R . .
C27A C 0.1491(2) 0.6935(3) 0.1818(3) 0.0327(10) Uani 1 1 d U . .
H27A H 0.1448 0.7407 0.1451 0.0482(10) Uiso 1 1 calc R . .
H27B H 0.1949 0.6926 0.2285 0.0482(10) Uiso 1 1 calc R . .
C27B C 0.2426(2) 0.2043(3) 0.0491(3) 0.0300(9) Uani 1 1 d U . .
H27C H 0.2034 0.2240 -0.0021 0.0482(10) Uiso 1 1 calc R . .
H27D H 0.2313 0.1489 0.0654 0.0482(10) Uiso 1 1 calc R . .
C28A C 0.1023(2) 0.7149(4) 0.2095(3) 0.0521(15) Uani 1 1 d U . .
H28A H 0.0569 0.7062 0.1648 0.0482(10) Uiso 1 1 calc R . .
H28B H 0.1087 0.7770 0.2278 0.0482(10) Uiso 1 1 calc R . .
H28C H 0.1124 0.6746 0.2530 0.0482(10) Uiso 1 1 calc R . .
C28B C 0.2985(3) 0.1831(4) 0.0370(3) 0.0585(16) Uani 1 1 d U . .
H28D H 0.3136 0.2388 0.0273 0.0482(10) Uiso 1 1 calc R . .
H28E H 0.2818 0.1430 -0.0086 0.0482(10) Uiso 1 1 calc R . .
H28F H 0.3348 0.1541 0.0848 0.0482(10) Uiso 1 1 calc R . .
C29A C 0.0677(3) 0.6461(3) -0.0063(3) 0.0457(14) Uani 1 1 d U . .
H29A H 0.0815 0.7078 0.0117 0.0482(10) Uiso 1 1 calc R . .
H29B H 0.0202 0.6419 -0.0349 0.0482(10) Uiso 1 1 calc R . .
H29C H 0.0809 0.6287 -0.0417 0.0482(10) Uiso 1 1 calc R . .
C29B C 0.2225(3) 0.4119(4) 0.0153(3) 0.0436(12) Uani 1 1 d U . .
H29D H 0.2213 0.4769 0.0205 0.0482(10) Uiso 1 1 calc R . .
H29E H 0.1778 0.3887 -0.0175 0.0482(10) Uiso 1 1 calc R . .
H29F H 0.2455 0.3976 -0.0097 0.0482(10) Uiso 1 1 calc R . .
C30A C -0.0214(2) 0.3559(3) -0.1841(3) 0.0374(11) Uani 1 1 d U . .
H30A H -0.0488 0.3992 -0.1785 0.0482(10) Uiso 1 1 calc R . .
H30B H -0.0508 0.3148 -0.2283 0.0482(10) Uiso 1 1 calc R . .
C30B C 0.2915(3) 0.7060(4) 0.1973(3) 0.0436(13) Uani 1 1 d U . .
H30C H 0.2810 0.7633 0.2121 0.0482(10) Uiso 1 1 calc R . .
H30D H 0.2516 0.6838 0.1480 0.0482(10) Uiso 1 1 calc R . .
C31A C 0.0225(2) 0.4080(4) -0.2048(3) 0.0445(12) Uani 1 1 d U . .
H31A H 0.0559 0.4420 -0.1583 0.0482(10) Uiso 1 1 calc R . .
H31B H -0.0047 0.4491 -0.2490 0.0482(10) Uiso 1 1 calc R . .
H31C H 0.0436 0.3651 -0.2200 0.0482(10) Uiso 1 1 calc R . .
C31B C 0.3480(3) 0.7207(4) 0.1835(3) 0.0522(14) Uani 1 1 d U . .
H31D H 0.3893 0.7315 0.2347 0.0482(10) Uiso 1 1 calc R . .
H31E H 0.3374 0.7724 0.1487 0.0482(10) Uiso 1 1 calc R . .
H31F H 0.3520 0.6672 0.1588 0.0482(10) Uiso 1 1 calc R . .
C32A C -0.0030(2) 0.1492(3) -0.1577(3) 0.0371(11) Uani 1 1 d U . .
H32A H -0.0403 0.1762 -0.2060 0.0482(10) Uiso 1 1 calc R . .
H32B H -0.0182 0.1005 -0.1399 0.0482(10) Uiso 1 1 calc R . .
H32C H 0.0278 0.1255 -0.1690 0.0482(10) Uiso 1 1 calc R . .
C32B C 0.3322(2) 0.7521(3) 0.3661(3) 0.0381(11) Uani 1 1 d U . .
H32D H 0.3732 0.7846 0.3879 0.0482(10) Uiso 1 1 calc R . .
H32E H 0.3230 0.7472 0.4068 0.0482(10) Uiso 1 1 calc R . .
H32F H 0.2967 0.7846 0.3201 0.0482(10) Uiso 1 1 calc R . .
C33A C 0.0856(2) 0.0383(3) -0.0158(3) 0.0297(10) Uani 1 1 d U . .
C33B C 0.4156(2) 0.6479(3) 0.5153(3) 0.0252(9) Uani 1 1 d U . .
C34A C 0.1168(2) 0.0098(3) -0.0494(2) 0.0314(10) Uani 1 1 d U . .
H34A H 0.1484 0.0469 -0.0482 0.0482(10) Uiso 1 1 calc R . .
C34B C 0.3811(2) 0.6827(4) 0.5464(3) 0.0386(12) Uani 1 1 d U . .
H34B H 0.3435 0.6520 0.5361 0.0482(10) Uiso 1 1 calc R . .
C35A C 0.1023(2) -0.0746(4) -0.0859(3) 0.0437(13) Uani 1 1 d U . .
H35A H 0.1280 -0.0985 -0.1028 0.0482(10) Uiso 1 1 calc R . .
C35B C 0.4005(2) 0.7595(3) 0.5908(3) 0.0349(10) Uani 1 1 d U . .
H35B H 0.3802 0.7776 0.6166 0.0482(10) Uiso 1 1 calc R . .
C36A C 0.0504(2) -0.1227(3) -0.0968(3) 0.0367(11) Uani 1 1 d U . .
H36A H 0.0381 -0.1773 -0.1256 0.0482(10) Uiso 1 1 calc R . .
C36B C 0.4505(2) 0.8109(3) 0.5978(3) 0.0365(11) Uani 1 1 d U . .
H36B H 0.4602 0.8682 0.6222 0.0482(10) Uiso 1 1 calc R . .
C37A C 0.0147(2) -0.0915(3) -0.0656(2) 0.0309(9) Uani 1 1 d U . .
H37A H -0.0207 -0.1247 -0.0721 0.0482(10) Uiso 1 1 calc R . .
C37B C 0.4845(2) 0.7796(3) 0.5704(3) 0.0331(10) Uani 1 1 d U . .
H37B H 0.5208 0.8125 0.5794 0.0482(10) Uiso 1 1 calc R . .
C38A C 0.0330(2) -0.0148(3) -0.0273(3) 0.0278(9) Uani 1 1 d U . .
C38B C 0.46658(19) 0.6960(3) 0.5269(2) 0.0250(9) Uani 1 1 d U . .

loop_
_atom_site_aniso_label
_atom_site_aniso_U_11
_atom_site_aniso_U_22
_atom_site_aniso_U_33
_atom_site_aniso_U_23
_atom_site_aniso_U_13
_atom_site_aniso_U_12
Zn1A 0.0191(5) 0.0105(4) 0.0174(5) -0.0007(3) 0.0108(4) -0.0014(3)
Zn1B 0.0181(5) 0.0139(4) 0.0140(4) -0.0018(3) 0.0092(4) -0.0006(3)
O1A 0.034(2) 0.0127(18) 0.076(3) 0.000 0.041(2) 0.000
O1B 0.057(3) 0.035(3) 0.063(3) 0.000 0.047(3) 0.000
N1A 0.0251(18) 0.0139(15) 0.0352(19) -0.0030(15) 0.0187(16) 0.0031(14)
N1B 0.0215(17) 0.0278(18) 0.0147(14) 0.0074(14) 0.0082(14) 0.0024(15)
N2A 0.030(2) 0.0250(19) 0.042(2) -0.0028(16) 0.0224(19) 0.0009(16)
N2B 0.0259(18) 0.036(2) 0.0280(19) -0.0043(17) 0.0169(17) -0.0039(17)
N3A 0.031(2) 0.0169(16) 0.0303(19) 0.0033(15) 0.0168(17) 0.0032(15)
N3B 0.0264(19) 0.0266(18) 0.0162(15) 0.0012(13) 0.0112(15) 0.0032(15)
N4A 0.042(2) 0.0216(18) 0.043(2) -0.0107(17) 0.027(2) -0.0065(18)
N4B 0.0284(19) 0.036(2) 0.0159(16) -0.0006(15) 0.0107(15) -0.0043(17)
C1A 0.019(2) 0.025(2) 0.032(2) -0.0033(18) 0.0093(18) 0.0035(17)
C1B 0.020(2) 0.033(2) 0.024(2) 0.0015(18) 0.0087(18) 0.0058(18)
C2A 0.026(2) 0.022(2) 0.038(2) -0.0001(18) 0.022(2) 0.0006(18)
C2B 0.037(3) 0.033(2) 0.027(2) 0.0026(18) 0.018(2) -0.006(2)
C3A 0.021(2) 0.0164(18) 0.032(2) -0.0005(16) 0.0111(18) 0.0040(15)
C3B 0.024(2) 0.0255(19) 0.043(2) 0.0031(16) 0.0194(18) 0.0020(15)
C4A 0.028(2) 0.024(2) 0.029(2) -0.0041(16) 0.021(2) 0.0007(17)
C4B 0.025(2) 0.0189(17) 0.0234(19) 0.0041(15) 0.0147(17) -0.0044(15)
C5A 0.027(2) 0.0174(18) 0.036(2) -0.0004(16) 0.019(2) -0.0001(16)
C5B 0.034(2) 0.0227(19) 0.030(2) -0.0042(17) 0.021(2) -0.0035(18)
C6A 0.033(2) 0.0199(19) 0.032(2) -0.0015(18) 0.021(2) 0.0056(18)
C6B 0.028(2) 0.032(2) 0.026(2) -0.0029(17) 0.0167(19) 0.0034(18)
C7A 0.0174(18) 0.028(2) 0.0183(17) -0.0050(15) 0.0090(16) -0.0019(16)
C7B 0.021(2) 0.041(2) 0.029(2) 0.0018(18) 0.013(2) -0.0018(18)
C8A 0.0142(17) 0.036(2) 0.0251(19) -0.0020(17) 0.0099(16) 0.0003(17)
C8B 0.023(2) 0.038(2) 0.029(2) -0.0059(18) 0.0134(19) -0.0046(18)
C9A 0.025(2) 0.023(2) 0.032(2) 0.0041(17) 0.0145(19) 0.0027(17)
C9B 0.020(2) 0.038(2) 0.027(2) -0.0061(18) 0.0123(19) -0.0042(18)
C10A 0.022(2) 0.026(2) 0.030(2) -0.0039(18) 0.0123(19) -0.0021(18)
C10B 0.039(3) 0.029(2) 0.036(2) -0.0032(19) 0.024(2) -0.001(2)
C11A 0.037(3) 0.0093(18) 0.045(3) 0.0055(17) 0.026(2) 0.0029(17)
C11B 0.028(2) 0.034(2) 0.0259(19) -0.0069(17) 0.0190(19) -0.0052(18)
C12A 0.039(2) 0.0094(17) 0.049(3) 0.0100(16) 0.029(2) 0.0071(16)
C12B 0.033(2) 0.030(2) 0.029(2) -0.0071(18) 0.019(2) -0.0082(19)
C13A 0.038(3) 0.0130(17) 0.047(3) 0.0045(17) 0.028(2) 0.0013(17)
C13B 0.034(2) 0.036(2) 0.036(2) 0.0001(19) 0.022(2) -0.001(2)
C14A 0.024(2) 0.0196(19) 0.037(2) 0.0082(17) 0.016(2) -0.0014(16)
C14B 0.0173(19) 0.036(2) 0.0203(19) 0.0025(18) 0.0100(17) -0.0026(18)
C15A 0.027(2) 0.040(2) 0.030(2) 0.0129(19) 0.016(2) 0.005(2)
C15B 0.033(2) 0.035(2) 0.020(2) 0.0010(17) 0.0152(19) 0.0055(19)
C16A 0.032(2) 0.048(3) 0.022(2) -0.0006(19) 0.0109(19) 0.011(2)
C16B 0.028(2) 0.028(2) 0.029(2) 0.0043(18) 0.011(2) 0.0022(19)
C17A 0.032(2) 0.030(2) 0.0169(16) -0.0045(13) 0.0129(16) -0.0015(16)
C17B 0.035(2) 0.036(2) 0.030(2) 0.0003(18) 0.020(2) 0.001(2)
C18A 0.025(2) 0.036(2) 0.029(2) -0.0087(18) 0.0159(19) 0.0004(19)
C18B 0.026(2) 0.028(2) 0.023(2) -0.0037(18) 0.0044(18) -0.0011(19)
C19A 0.035(2) 0.0239(19) 0.029(2) -0.0092(17) 0.024(2) -0.0118(18)
C19B 0.030(2) 0.0211(18) 0.026(2) -0.0043(16) 0.0207(19) -0.0042(17)
C20A 0.031(2) 0.031(2) 0.029(2) -0.0073(18) 0.021(2) -0.0023(19)
C20B 0.020(2) 0.0227(19) 0.027(2) -0.0008(16) 0.0136(18) -0.0036(16)
C21A 0.035(3) 0.027(2) 0.035(2) -0.0011(19) 0.013(2) 0.006(2)
C21B 0.047(3) 0.045(3) 0.029(2) -0.006(2) 0.020(2) -0.009(2)
C22A 0.039(3) 0.0163(19) 0.036(2) -0.0058(17) 0.018(2) -0.0005(18)
C22B 0.026(2) 0.053(3) 0.030(2) -0.0002(19) 0.0139(18) 0.009(2)
C23A 0.049(3) 0.037(3) 0.049(3) 0.006(2) 0.028(2) 0.008(2)
C23B 0.050(3) 0.058(3) 0.037(3) 0.005(2) 0.024(2) 0.011(2)
C24A 0.024(2) 0.036(2) 0.0211(19) 0.0000(18) 0.0104(17) -0.0062(18)
C24B 0.031(2) 0.028(2) 0.034(2) 0.0029(19) 0.015(2) 0.0087(19)
C25A 0.040(2) 0.037(2) 0.030(2) -0.0015(19) 0.014(2) 0.003(2)
C25B 0.039(3) 0.037(2) 0.035(2) 0.003(2) 0.011(2) -0.007(2)
C26A 0.049(3) 0.033(2) 0.043(3) -0.020(2) 0.028(2) -0.016(2)
C26B 0.055(3) 0.033(3) 0.050(3) -0.006(2) 0.025(3) 0.005(3)
C27A 0.038(2) 0.0147(17) 0.050(3) -0.0032(18) 0.028(2) -0.0002(16)
C27B 0.035(2) 0.026(2) 0.033(2) -0.0104(17) 0.021(2) -0.0144(18)
C28A 0.036(3) 0.049(3) 0.062(3) -0.021(3) 0.022(3) 0.006(3)
C28B 0.071(4) 0.062(4) 0.060(4) -0.014(3) 0.048(3) 0.006(3)
C29A 0.059(3) 0.031(3) 0.055(3) 0.016(2) 0.037(3) -0.001(2)
C29B 0.056(3) 0.040(3) 0.030(2) -0.001(2) 0.020(2) 0.006(3)
C30A 0.053(3) 0.026(2) 0.028(2) -0.0016(17) 0.020(2) 0.0008(19)
C30B 0.055(3) 0.040(3) 0.032(3) 0.011(2) 0.022(3) 0.008(3)
C31A 0.060(3) 0.049(3) 0.034(2) 0.006(2) 0.031(2) -0.001(2)
C31B 0.074(3) 0.047(3) 0.035(3) 0.001(2) 0.030(3) -0.023(3)
C32A 0.037(2) 0.037(3) 0.024(2) -0.0030(19) 0.0091(19) 0.003(2)
C32B 0.039(3) 0.029(2) 0.034(2) -0.007(2) 0.014(2) 0.004(2)
C33A 0.029(2) 0.031(2) 0.024(2) -0.0038(19) 0.012(2) -0.008(2)
C33B 0.025(2) 0.025(2) 0.027(2) -0.0021(18) 0.0163(19) 0.0029(18)
C34A 0.033(2) 0.030(2) 0.032(2) -0.0063(17) 0.0182(19) -0.0099(17)
C34B 0.043(3) 0.040(3) 0.053(3) -0.017(2) 0.038(3) -0.010(2)
C35A 0.047(3) 0.049(3) 0.048(3) -0.021(2) 0.034(3) -0.016(2)
C35B 0.048(3) 0.029(2) 0.036(2) -0.0089(19) 0.029(2) -0.001(2)
C36A 0.037(3) 0.029(2) 0.041(3) -0.018(2) 0.020(2) -0.013(2)
C36B 0.051(3) 0.030(2) 0.028(2) -0.005(2) 0.023(2) -0.004(2)
C37A 0.033(2) 0.033(2) 0.026(2) 0.0034(18) 0.0170(19) 0.0000(19)
C37B 0.030(2) 0.022(2) 0.040(2) -0.0079(19) 0.015(2) -0.0093(18)
C38A 0.033(2) 0.025(2) 0.031(2) 0.0006(17) 0.022(2) -0.0041(18)
C38B 0.022(2) 0.025(2) 0.026(2) 0.0030(17) 0.0114(18) 0.0086(16)

loop_
_atom_type_symbol
_atom_type_description
_atom_type_scat_dispersion_real
_atom_type_scat_dispersion_imag
_atom_type_scat_source
C C 0.0033 0.0016 'International Tables Vol C Tables 4.2.6.8 and 6.1.1.4'
H H 0.0000 0.0000 'International Tables Vol C Tables 4.2.6.8 and 6.1.1.4'
N N 0.0061 0.0033 'International Tables Vol C Tables 4.2.6.8 and 6.1.1.4'
O O 0.0106 0.0060 'International Tables Vol C Tables 4.2.6.8 and 6.1.1.4'
Zn Zn 0.2839 1.4301 'International Tables Vol C Tables 4.2.6.8 and 6.1.1.4'

loop_
_geom_angle_atom_site_label_1
_geom_angle_atom_site_label_2
_geom_angle_atom_site_label_3
_geom_angle
_geom_angle_site_symmetry_1
_geom_angle_site_symmetry_3
_geom_angle_publ_flag
N1A Zn1A N4A 88.44(16) . . ?
N1A Zn1A N2A 91.59(16) . . ?
N4A Zn1A N2A 176.58(16) . . ?
N1A Zn1A N3A 177.58(15) . . ?
N4A Zn1A N3A 93.08(16) . . ?
N2A Zn1A N3A 86.77(16) . . ?
N4B Zn1B N2B 179.16(16) . . ?
N4B Zn1B N1B 88.11(15) . . ?
N2B Zn1B N1B 92.01(15) . . ?
N4B Zn1B N3B 93.31(15) . . ?
N2B Zn1B N3B 86.54(15) . . ?
N1B Zn1B N3B 177.13(15) . . ?
C38A O1A C38A 124.3(5) . 2 ?
C38B O1B C38B 126.9(5) . 2_656 ?
C1A N1A C4A 106.4(4) . . ?
C1A N1A Zn1A 128.4(3) . . ?
C4A N1A Zn1A 125.1(3) . . ?
C1B N1B C4B 108.5(3) . . ?
C1B N1B Zn1B 128.0(3) . . ?
C4B N1B Zn1B 122.9(3) . . ?
C6A N2A C9A 103.0(4) . . ?
C6A N2A Zn1A 126.6(3) . . ?
C9A N2A Zn1A 130.5(3) . . ?
C6B N2B C9B 103.2(4) . . ?
C6B N2B Zn1B 127.9(3) . . ?
C9B N2B Zn1B 128.9(3) . . ?
C11A N3A C14A 107.6(4) . . ?
C11A N3A Zn1A 130.4(3) . . ?
C14A N3A Zn1A 121.9(3) . . ?
C11B N3B C14B 111.8(4) . . ?
C11B N3B Zn1B 126.8(3) . . ?
C14B N3B Zn1B 121.4(3) . . ?
C16A N4A C19A 108.1(4) . . ?
C16A N4A Zn1A 122.3(3) . . ?
C19A N4A Zn1A 129.4(3) . . ?
C16B N4B C19B 106.3(4) . . ?
C16B N4B Zn1B 123.9(3) . . ?
C19B N4B Zn1B 129.7(3) . . ?
N1A C1A C20A 124.8(4) . . ?
N1A C1A C2A 110.1(4) . . ?
C20A C1A C2A 124.9(4) . . ?
N1B C1B C20B 122.9(4) . . ?
N1B C1B C2B 108.3(4) . . ?
C20B C1B C2B 128.7(4) . . ?
C3A C2A C1A 106.3(4) . . ?
C3A C2A C21A 124.0(4) . . ?
C1A C2A C21A 129.5(4) . . ?
C1B C2B C3B 104.6(4) . . ?
C1B C2B C21B 130.7(4) . . ?
C3B C2B C21B 124.4(4) . . ?
C2A C3A C4A 106.4(4) . . ?
C2A C3A C22A 131.4(4) . . ?
C4A C3A C22A 121.8(4) . . ?
C4B C3B C22B 126.1(5) . . ?
C4B C3B C2B 106.5(4) . . ?
C22B C3B C2B 127.3(5) . . ?
C5A C4A N1A 125.7(4) . . ?
C5A C4A C3A 123.3(4) . . ?
N1A C4A C3A 110.8(4) . . ?
C3B C4B N1B 112.0(4) . . ?
C3B C4B C5B 123.5(4) . . ?
N1B C4B C5B 124.4(4) . . ?
C4A C5A C6A 129.0(5) . . ?
C4A C5A H5A 115.5 . . ?
C6A C5A H5A 115.5 . . ?
C4B C5B C6B 128.8(5) . . ?
C4B C5B H5B 115.6 . . ?
C6B C5B H5B 115.6 . . ?
N2A C6A C5A 122.0(4) . . ?
N2A C6A C7A 110.5(4) . . ?
C5A C6A C7A 127.5(4) . . ?
N2B C6B C7B 114.1(4) . . ?
N2B C6B C5B 123.0(5) . . ?
C7B C6B C5B 122.7(5) . . ?
C8A C7A C6A 106.9(4) . . ?
C8A C7A C24A 130.3(4) . . ?
C6A C7A C24A 122.7(4) . . ?
C8B C7B C6B 105.5(4) . . ?
C8B C7B C24B 126.8(5) . . ?
C6B C7B C24B 127.5(4) . . ?
C7A C8A C9A 106.7(4) . . ?
C7A C8A C25A 129.9(4) . . ?
C9A C8A C25A 123.3(4) . . ?
C7B C8B C9B 106.7(4) . . ?
C7B C8B C25B 127.8(5) . . ?
C9B C8B C25B 125.1(4) . . ?
C8A C9A N2A 112.7(4) . . ?
C8A C9A C10A 127.2(5) . . ?
N2A C9A C10A 120.1(4) . . ?
C10B C9B C8B 125.1(4) . . ?
C10B C9B N2B 124.5(5) . . ?
C8B C9B N2B 110.4(4) . . ?
C11A C10A C9A 128.2(4) . . ?
C11A C10A H10A 115.9 . . ?
C9A C10A H10A 115.9 . . ?
C11B C10B C9B 124.9(5) . . ?
C11B C10B H10B 117.6 . . ?
C9B C10B H10B 117.6 . . ?
N3A C11A C10A 123.8(4) . . ?
N3A C11A C12A 110.6(4) . . ?
C10A C11A C12A 125.7(4) . . ?
C10B C11B N3B 128.3(4) . . ?
C10B C11B C12B 126.1(4) . . ?
N3B C11B C12B 105.6(4) . . ?
C13A C12A C11A 106.9(4) . . ?
C13A C12A C27A 128.7(4) . . ?
C11A C12A C27A 124.4(4) . . ?
C13B C12B C27B 126.3(4) . . ?
C13B C12B C11B 106.9(4) . . ?
C27B C12B C11B 125.8(4) . . ?
C12A C13A C29A 131.0(4) . . ?
C12A C13A C14A 106.8(4) . . ?
C29A C13A C14A 122.2(5) . . ?
C14B C13B C12B 107.3(4) . . ?
C14B C13B C29B 129.0(5) . . ?
C12B C13B C29B 123.3(5) . . ?
C15A C14A N3A 125.4(4) . . ?
C15A C14A C13A 126.5(4) . . ?
N3A C14A C13A 108.1(4) . . ?
C15B C14B N3B 126.2(4) . . ?
C15B C14B C13B 125.6(4) . . ?
N3B C14B C13B 108.2(4) . . ?
C16A C15A C14A 128.2(5) . . ?
C16A C15A H15A 115.9 . . ?
C14A C15A H15A 115.9 . . ?
C14B C15B C16B 128.7(5) . . ?
C14B C15B H15B 115.6 . . ?
C16B C15B H15B 115.6 . . ?
N4A C16A C15A 128.6(5) . . ?
N4A C16A C17A 106.5(4) . . ?
C15A C16A C17A 124.9(5) . . ?
N4B C16B C15B 126.3(5) . . ?
N4B C16B C17B 110.7(4) . . ?
C15B C16B C17B 122.9(5) . . ?
C18A C17A C16A 108.1(4) . . ?
C18A C17A C30A 131.5(4) . . ?
C16A C17A C30A 120.5(4) . . ?
C18B C17B C16B 107.8(5) . . ?
C18B C17B C30B 124.3(5) . . ?
C16B C17B C30B 127.9(4) . . ?
C17A C18A C19A 109.3(4) . . ?
C17A C18A C32A 123.9(5) . . ?
C19A C18A C32A 126.8(4) . . ?
C17B C18B C19B 105.5(4) . . ?
C17B C18B C32B 123.3(4) . . ?
C19B C18B C32B 131.0(4) . . ?
N4A C19A C20A 123.1(4) . . ?
N4A C19A C18A 107.9(4) . . ?
C20A C19A C18A 128.9(4) . . ?
C20B C19B N4B 122.4(4) . . ?
C20B C19B C18B 128.1(4) . . ?
N4B C19B C18B 109.2(3) . . ?
C19A C20A C1A 124.4(4) . . ?
C19A C20A C33A 119.0(4) . . ?
C1A C20A C33A 116.0(4) . . ?
C19B C20B C1B 127.7(4) . . ?
C19B C20B C33B 115.6(4) . . ?
C1B C20B C33B 116.6(4) . . ?
C2A C21A H21A 109.5 . . ?
C2A C21A H21B 109.5 . . ?
H21A C21A H21B 109.5 . . ?
C2A C21A H21C 109.5 . . ?
H21A C21A H21C 109.5 . . ?
H21B C21A H21C 109.5 . . ?
C2B C21B H21D 109.5 . . ?
C2B C21B H21E 109.5 . . ?
H21D C21B H21E 109.5 . . ?
C2B C21B H21F 109.5 . . ?
H21D C21B H21F 109.5 . . ?
H21E C21B H21F 109.5 . . ?
C23A C22A C3A 113.7(4) . . ?
C23A C22A H22A 108.8 . . ?
C3A C22A H22A 108.8 . . ?
C23A C22A H22B 108.8 . . ?
C3A C22A H22B 108.8 . . ?
H22A C22A H22B 107.7 . . ?
C3B C22B C23B 112.6(4) . . ?
C3B C22B H22C 109.1 . . ?
C23B C22B H22C 109.1 . . ?
C3B C22B H22D 109.1 . . ?
C23B C22B H22D 109.1 . . ?
H22C C22B H22D 107.8 . . ?
C22A C23A H23A 109.5 . . ?
C22A C23A H23B 109.5 . . ?
H23A C23A H23B 109.5 . . ?
C22A C23A H23C 109.5 . . ?
H23A C23A H23C 109.5 . . ?
H23B C23A H23C 109.5 . . ?
C22B C23B H23D 109.5 . . ?
C22B C23B H23E 109.5 . . ?
H23D C23B H23E 109.5 . . ?
C22B C23B H23F 109.5 . . ?
H23D C23B H23F 109.5 . . ?
H23E C23B H23F 109.5 . . ?
C7A C24A H24A 109.5 . . ?
C7A C24A H24B 109.5 . . ?
H24A C24A H24B 109.5 . . ?
C7A C24A H24C 109.5 . . ?
H24A C24A H24C 109.5 . . ?
H24B C24A H24C 109.5 . . ?
C7B C24B H24D 109.5 . . ?
C7B C24B H24E 109.5 . . ?
H24D C24B H24E 109.5 . . ?
C7B C24B H24F 109.5 . . ?
H24D C24B H24F 109.5 . . ?
H24E C24B H24F 109.5 . . ?
C26A C25A C8A 110.9(4) . . ?
C26A C25A H25A 109.5 . . ?
C8A C25A H25A 109.5 . . ?
C26A C25A H25B 109.5 . . ?
C8A C25A H25B 109.5 . . ?
H25A C25A H25B 108.1 . . ?
C26B C25B C8B 118.7(4) . . ?
C26B C25B H25C 107.7 . . ?
C8B C25B H25C 107.6 . . ?
C26B C25B H25D 107.7 . . ?
C8B C25B H25D 107.7 . . ?
H25C C25B H25D 107.1 . . ?
C25A C26A H26A 109.5 . . ?
C25A C26A H26B 109.5 . . ?
H26A C26A H26B 109.5 . . ?
C25A C26A H26C 109.5 . . ?
H26A C26A H26C 109.5 . . ?
H26B C26A H26C 109.5 . . ?
C25B C26B H26D 109.5 . . ?
C25B C26B H26E 109.5 . . ?
H26D C26B H26E 109.5 . . ?
C25B C26B H26F 109.5 . . ?
H26D C26B H26F 109.5 . . ?
H26E C26B H26F 109.5 . . ?
C12A C27A C28A 109.6(4) . . ?
C12A C27A H27A 109.7 . . ?
C28A C27A H27A 109.7 . . ?
C12A C27A H27B 109.7 . . ?
C28A C27A H27B 109.7 . . ?
H27A C27A H27B 108.2 . . ?
C12B C27B C28B 112.7(4) . . ?
C12B C27B H27C 109.1 . . ?
C28B C27B H27C 109.0 . . ?
C12B C27B H27D 109.0 . . ?
C28B C27B H27D 109.0 . . ?
H27C C27B H27D 107.8 . . ?
C27A C28A H28A 109.5 . . ?
C27A C28A H28B 109.5 . . ?
H28A C28A H28B 109.5 . . ?
C27A C28A H28C 109.5 . . ?
H28A C28A H28C 109.5 . . ?
H28B C28A H28C 109.5 . . ?
C27B C28B H28D 109.5 . . ?
C27B C28B H28E 109.5 . . ?
H28D C28B H28E 109.5 . . ?
C27B C28B H28F 109.5 . . ?
H28D C28B H28F 109.5 . . ?
H28E C28B H28F 109.5 . . ?
C13A C29A H29A 109.5 . . ?
C13A C29A H29B 109.5 . . ?
H29A C29A H29B 109.5 . . ?
C13A C29A H29C 109.5 . . ?
H29A C29A H29C 109.5 . . ?
H29B C29A H29C 109.5 . . ?
C13B C29B H29D 109.5 . . ?
C13B C29B H29E 109.5 . . ?
H29D C29B H29E 109.5 . . ?
C13B C29B H29F 109.5 . . ?
H29D C29B H29F 109.5 . . ?
H29E C29B H29F 109.5 . . ?
C17A C30A C31A 111.6(4) . . ?
C17A C30A H30A 109.3 . . ?
C31A C30A H30A 109.3 . . ?
C17A C30A H30B 109.3 . . ?
C31A C30A H30B 109.3 . . ?
H30A C30A H30B 108.0 . . ?
C17B C30B C31B 108.2(4) . . ?
C17B C30B H30C 110.1 . . ?
C31B C30B H30C 110.1 . . ?
C17B C30B H30D 110.1 . . ?
C31B C30B H30D 110.1 . . ?
H30C C30B H30D 108.4 . . ?
C30A C31A H31A 109.5 . . ?
C30A C31A H31B 109.5 . . ?
H31A C31A H31B 109.5 . . ?
C30A C31A H31C 109.5 . . ?
H31A C31A H31C 109.5 . . ?
H31B C31A H31C 109.5 . . ?
C30B C31B H31D 109.5 . . ?
C30B C31B H31E 109.5 . . ?
H31D C31B H31E 109.5 . . ?
C30B C31B H31F 109.5 . . ?
H31D C31B H31F 109.5 . . ?
H31E C31B H31F 109.5 . . ?
C18A C32A H32A 109.5 . . ?
C18A C32A H32B 109.5 . . ?
H32A C32A H32B 109.5 . . ?
C18A C32A H32C 109.5 . . ?
H32A C32A H32C 109.5 . . ?
H32B C32A H32C 109.5 . . ?
C18B C32B H32D 109.5 . . ?
C18B C32B H32E 109.5 . . ?
H32D C32B H32E 109.5 . . ?
C18B C32B H32F 109.5 . . ?
H32D C32B H32F 109.5 . . ?
H32E C32B H32F 109.5 . . ?
C34A C33A C38A 118.2(4) . . ?
C34A C33A C20A 122.4(4) . . ?
C38A C33A C20A 119.4(4) . . ?
C38B C33B C34B 117.7(4) . . ?
C38B C33B C20B 116.9(4) . . ?
C34B C33B C20B 125.3(4) . . ?
C33A C34A C35A 119.9(4) . . ?
C33A C34A H34A 120.1 . . ?
C35A C34A H34A 120.1 . . ?
C35B C34B C33B 121.7(4) . . ?
C35B C34B H34B 119.2 . . ?
C33B C34B H34B 119.2 . . ?
C36A C35A C34A 119.4(4) . . ?
C36A C35A H35A 120.3 . . ?
C34A C35A H35A 120.3 . . ?
C34B C35B C36B 119.4(4) . . ?
C34B C35B H35B 120.3 . . ?
C36B C35B H35B 120.3 . . ?
C35A C36A C37A 121.0(4) . . ?
C35A C36A H36A 119.5 . . ?
C37A C36A H36A 119.5 . . ?
C37B C36B C35B 120.0(4) . . ?
C37B C36B H36B 120.0 . . ?
C35B C36B H36B 120.0 . . ?
C38A C37A C36A 117.1(4) . . ?
C38A C37A H37A 121.5 . . ?
C36A C37A H37A 121.5 . . ?
C36B C37B C38B 120.7(4) . . ?
C36B C37B H37B 119.7 . . ?
C38B C37B H37B 119.7 . . ?
C37A C38A O1A 124.1(4) . . ?
C37A C38A C33A 123.9(4) . . ?
O1A C38A C33A 111.7(4) . . ?
C33B C38B O1B 114.1(4) . . ?
C33B C38B C37B 120.0(4) . . ?
O1B C38B C37B 125.7(4) . . ?

loop_
_geom_bond_atom_site_label_1
_geom_bond_atom_site_label_2
_geom_bond_distance
_geom_bond_site_symmetry_2
_geom_bond_publ_flag
Zn1A N1A 2.035(4) . ?
Zn1A N4A 2.038(4) . ?
Zn1A N2A 2.052(4) . ?
Zn1A N3A 2.061(4) . ?
Zn1B N4B 1.982(4) . ?
Zn1B N2B 2.039(4) . ?
Zn1B N1B 2.069(3) . ?
Zn1B N3B 2.110(3) . ?
O1A C38A 1.381(5) . ?
O1A C38A 1.381(5) 2 ?
O1B C38B 1.370(5) . ?
O1B C38B 1.370(5) 2_656 ?
N1A C1A 1.343(6) . ?
N1A C4A 1.360(6) . ?
N1B C1B 1.368(6) . ?
N1B C4B 1.408(5) . ?
N2A C6A 1.351(6) . ?
N2A C9A 1.400(6) . ?
N2B C6B 1.335(6) . ?
N2B C9B 1.409(6) . ?
N3A C11A 1.334(6) . ?
N3A C14A 1.403(6) . ?
N3B C11B 1.351(6) . ?
N3B C14B 1.404(5) . ?
N4A C16A 1.343(6) . ?
N4A C19A 1.393(5) . ?
N4B C16B 1.369(6) . ?
N4B C19B 1.410(6) . ?
C1A C20A 1.467(6) . ?
C1A C2A 1.468(6) . ?
C1B C20B 1.400(6) . ?
C1B C2B 1.477(6) . ?
C2A C3A 1.345(6) . ?
C2A C21A 1.513(6) . ?
C2B C3B 1.490(7) . ?
C2B C21B 1.507(7) . ?
C3A C4A 1.441(6) . ?
C3A C22A 1.515(6) . ?
C3B C4B 1.352(6) . ?
C3B C22B 1.454(6) . ?
C4A C5A 1.358(6) . ?
C4B C5B 1.414(6) . ?
C5A C6A 1.450(6) . ?
C5A H5A 0.9500 . ?
C5B C6B 1.421(6) . ?
C5B H5B 0.9500 . ?
C6A C7A 1.468(6) . ?
C6B C7B 1.382(7) . ?
C7A C8A 1.321(7) . ?
C7A C24A 1.480(5) . ?
C7B C8B 1.380(6) . ?
C7B C24B 1.542(6) . ?
C8A C9A 1.394(6) . ?
C8A C25A 1.510(6) . ?
C8B C9B 1.392(7) . ?
C8B C25B 1.490(7) . ?
C9A C10A 1.436(6) . ?
C9B C10B 1.389(7) . ?
C10A C11A 1.385(7) . ?
C10A H10A 0.9500 . ?
C10B C11B 1.341(7) . ?
C10B H10B 0.9500 . ?
C11A C12A 1.501(6) . ?
C11B C12B 1.498(6) . ?
C12A C13A 1.338(7) . ?
C12A C27A 1.512(6) . ?
C12B C13B 1.423(7) . ?
C12B C27B 1.490(6) . ?
C13A C29A 1.467(6) . ?
C13A C14A 1.509(6) . ?
C13B C14B 1.407(6) . ?
C13B C29B 1.529(6) . ?
C14A C15A 1.362(7) . ?
C14B C15B 1.304(7) . ?
C15A C16A 1.353(8) . ?
C15A H15A 0.9500 . ?
C15B C16B 1.430(7) . ?
C15B H15B 0.9500 . ?
C16A C17A 1.533(6) . ?
C16B C17B 1.441(7) . ?
C17A C18A 1.256(7) . ?
C17A C30A 1.554(6) . ?
C17B C18B 1.382(6) . ?
C17B C30B 1.511(7) . ?
C18A C19A 1.459(7) . ?
C18A C32A 1.502(6) . ?
C18B C19B 1.475(6) . ?
C18B C32B 1.502(7) . ?
C19A C20A 1.396(7) . ?
C19B C20B 1.373(6) . ?
C20A C33A 1.488(6) . ?
C20B C33B 1.513(6) . ?
C21A H21A 0.9800 . ?
C21A H21B 0.9800 . ?
C21A H21C 0.9800 . ?
C21B H21D 0.9800 . ?
C21B H21E 0.9800 . ?
C21B H21F 0.9800 . ?
C22A C23A 1.470(6) . ?
C22A H22A 0.9900 . ?
C22A H22B 0.9900 . ?
C22B C23B 1.470(6) . ?
C22B H22C 0.9900 . ?
C22B H22D 0.9900 . ?
C23A H23A 0.9800 . ?
C23A H23B 0.9800 . ?
C23A H23C 0.9800 . ?
C23B H23D 0.9800 . ?
C23B H23E 0.9800 . ?
C23B H23F 0.9800 . ?
C24A H24A 0.9800 . ?
C24A H24B 0.9800 . ?
C24A H24C 0.9800 . ?
C24B H24D 0.9800 . ?
C24B H24E 0.9800 . ?
C24B H24F 0.9800 . ?
C25A C26A 1.479(6) . ?
C25A H25A 0.9900 . ?
C25A H25B 0.9900 . ?
C25B C26B 1.451(7) . ?
C25B H25C 0.9900 . ?
C25B H25D 0.9900 . ?
C26A H26A 0.9800 . ?
C26A H26B 0.9800 . ?
C26A H26C 0.9800 . ?
C26B H26D 0.9800 . ?
C26B H26E 0.9800 . ?
C26B H26F 0.9800 . ?
C27A C28A 1.582(6) . ?
C27A H27A 0.9900 . ?
C27A H27B 0.9900 . ?
C27B C28B 1.571(6) . ?
C27B H27C 0.9900 . ?
C27B H27D 0.9900 . ?
C28A H28A 0.9800 . ?
C28A H28B 0.9800 . ?
C28A H28C 0.9800 . ?
C28B H28D 0.9800 . ?
C28B H28E 0.9800 . ?
C28B H28F 0.9800 . ?
C29A H29A 0.9800 . ?
C29A H29B 0.9800 . ?
C29A H29C 0.9800 . ?
C29B H29D 0.9800 . ?
C29B H29E 0.9800 . ?
C29B H29F 0.9800 . ?
C30A C31A 1.578(6) . ?
C30A H30A 0.9900 . ?
C30A H30B 0.9900 . ?
C30B C31B 1.592(7) . ?
C30B H30C 0.9900 . ?
C30B H30D 0.9900 . ?
C31A H31A 0.9800 . ?
C31A H31B 0.9800 . ?
C31A H31C 0.9800 . ?
C31B H31D 0.9800 . ?
C31B H31E 0.9800 . ?
C31B H31F 0.9800 . ?
C32A H32A 0.9800 . ?
C32A H32B 0.9800 . ?
C32A H32C 0.9800 . ?
C32B H32D 0.9800 . ?
C32B H32E 0.9800 . ?
C32B H32F 0.9800 . ?
C33A C34A 1.360(6) . ?
C33A C38A 1.430(6) . ?
C33B C38B 1.355(6) . ?
C33B C34B 1.423(6) . ?
C34A C35A 1.405(7) . ?
C34A H34A 0.9500 . ?
C34B C35B 1.370(6) . ?
C34B H34B 0.9500 . ?
C35A C36A 1.381(6) . ?
C35A H35A 0.9500 . ?
C35B C36B 1.396(6) . ?
C35B H35B 0.9500 . ?
C36A C37A 1.429(6) . ?
C36A H36A 0.9500 . ?
C36B C37B 1.333(6) . ?
C36B H36B 0.9500 . ?
C37A C38A 1.316(6) . ?
C37A H37A 0.9500 . ?
C37B C38B 1.450(6) . ?
C37B H37B 0.9500 . ?
